data_7225824
loop_
_publ_author_name
'de Melo, Cristiane C.'
'de Sousa Carvalho, Paulo'
'Diniz, Luan F.'
'D'Vries, Richard F.'
'Ayala, Alejandro P.'
'Ellena, Javier'

_publ_section_title
;
 Supramolecular synthesis and thermochemical investigations of
 pharmaceutical inorganic isoniazid salts
;
_journal_issue 34
_journal_name_full CrystEngComm
_journal_page_first 6378
_journal_paper_doi 10.1039/C6CE00969G
_journal_volume 18
_journal_year 2016
_chemical_formula_moiety 'C6 H9 N3 O, O4 S, 0.5(H2 O)'
_chemical_formula_sum 'C6 H10 N3 O5.5 S'
_chemical_formula_weight 244.23
_space_group_crystal_system monoclinic
_space_group_IT_number 14
_space_group_name_Hall '-P 2ybc'
_space_group_name_H-M_alt 'P 1 21/c 1'
_symmetry_Int_Tables_number 14
_symmetry_space_group_name_Hall '-P 2ybc'
_symmetry_space_group_name_H-M 'P 1 21/c 1'
_atom_sites_solution_primary direct
_audit_creation_date 2016-04-16
_audit_creation_method
;
Olex2 1.2
(compiled 2016.02.19 svn.r3266 for OlexSys, GUI svn.r5155)
;
_audit_update_record
;
2016-04-19 deposited with the CCDC.
2016-07-05 downloaded from the CCDC.
;
_cell_angle_alpha 90
_cell_angle_beta 93.4175(13)
_cell_angle_gamma 90
_cell_formula_units_Z 8
_cell_length_a 6.9562(3)
_cell_length_b 19.7321(8)
_cell_length_c 13.4459(6)
_cell_measurement_reflns_used 9827
_cell_measurement_temperature 120(2)
_cell_measurement_theta_max 26.72
_cell_measurement_theta_min 3.04
_cell_volume 1842.31(14)
_computing_molecular_graphics 'Olex2 (Dolomanov et al., 2009)'
_computing_publication_material 'Olex2 (Dolomanov et al., 2009)'
_computing_structure_refinement 'olex2.refine (Bourhis et al., 2015)'
_computing_structure_solution 'SIR2004 (Burla et al., 2007)'
_diffrn_ambient_temperature 120(2)
_diffrn_measured_fraction_theta_full 0.9865
_diffrn_measured_fraction_theta_max 0.9793
_diffrn_measurement_device_type 'Bruker APEX-II CCD'
_diffrn_measurement_method '\f and \w scans'
_diffrn_radiation_monochromator graphite
_diffrn_radiation_type MoK\a
_diffrn_radiation_wavelength 0.71073
_diffrn_reflns_av_R_equivalents 0.0550
_diffrn_reflns_av_unetI/netI 0.0448
_diffrn_reflns_limit_h_max 7
_diffrn_reflns_limit_h_min -8
_diffrn_reflns_limit_k_max 23
_diffrn_reflns_limit_k_min -22
_diffrn_reflns_limit_l_max 12
_diffrn_reflns_limit_l_min -16
_diffrn_reflns_number 10216
_diffrn_reflns_theta_full 26.0000
_diffrn_reflns_theta_max 26.71
_diffrn_reflns_theta_min 2.56
_diffrn_source 'sealed tube'
_diffrn_standards_number 0
_exptl_absorpt_coefficient_mu 0.367
_exptl_crystal_colour_primary colourless
_exptl_crystal_density_diffrn 1.7609
_exptl_crystal_description prism
_exptl_crystal_F_000 1017.6278
_exptl_crystal_size_max 0.1
_exptl_crystal_size_mid 0.1
_exptl_crystal_size_min 0.1
_refine_diff_density_max 0.4715
_refine_diff_density_min -0.6114
_refine_diff_density_rms 0.0989
_refine_ls_d_res_high 0.7906
_refine_ls_d_res_low 7.9495
_refine_ls_goodness_of_fit_ref 1.0594
_refine_ls_hydrogen_treatment mixed
_refine_ls_matrix_type full
_refine_ls_number_constraints 30
_refine_ls_number_parameters 282
_refine_ls_number_reflns 3830
_refine_ls_number_restraints 0
_refine_ls_restrained_S_all 1.0594
_refine_ls_R_factor_all 0.0460
_refine_ls_R_factor_gt 0.0366
_refine_ls_shift/su_max 0.0000
_refine_ls_shift/su_mean 0.0000
_refine_ls_structure_factor_coef Fsqd
_refine_ls_weighting_details 'w=1/[\s^2^(Fo^2^)+(0.0476P)^2^+1.4319P] where P=(Fo^2^+2Fc^2^)/3'
_refine_ls_weighting_scheme calc
_refine_ls_wR_factor_gt 0.0929
_refine_ls_wR_factor_ref 0.0986
_reflns_Friedel_coverage 0.0
_reflns_number_gt 3282
_reflns_number_total 3830
_reflns_threshold_expression I>=2u(I)
_cod_data_source_file c6ce00969g2.cif
_cod_data_source_block NHSO4
_cod_depositor_comments 'Adding full bibliography for 7225824--7225827.cif.'
_cod_database_code 7225824
_olex2_refinement_description
;
1. Fixed Uiso
 At 1.2 times of:
  All C(H) groups, All N(H) groups, All N(H,H,H) groups
 At 1.5 times of:
  All O(H,H) groups
2.a Riding coordinates:
 N1'(H1',H3'a,H3'b,H3'c,H2',H3a,H2,H3b,H1,H3c)
2.b Free rotating group:
 OW1(HW1a,HW1b)
2.c Aromatic/amide H refined with riding coordinates:
 C6'(H6'), C6(H6), C3'(H3'), C5(H5), C4(H4), C3(H3), C5'(H5'), C4'(H4')
;
_olex2_submission_special_instructions 'No special instructions were received'

loop_
_space_group_symop_id
_space_group_symop_operation_xyz
1 x,y,z
2 -x,y+1/2,-z+1/2
3 -x,-y,-z
4 x,-y-1/2,z-1/2

loop_
_atom_site_label
_atom_site_type_symbol
_atom_site_fract_x
_atom_site_fract_y
_atom_site_fract_z
_atom_site_U_iso_or_equiv
_atom_site_adp_type
_atom_site_occupancy
_atom_site_refinement_flags_posn
S1' S 0.10376(7) 0.05973(2) 0.17072(4) 0.00745(13) Uani 1.000000 .
S1 S 0.36643(7) 0.41524(2) 0.07329(3) 0.00703(13) Uani 1.000000 .
O3' O 0.1679(2) 0.05817(7) 0.27685(10) 0.0124(3) Uani 1.000000 .
O4 O 0.5337(2) 0.41006(7) 0.01001(10) 0.0107(3) Uani 1.000000 .
OW1 O 0.3195(2) 0.50870(7) 0.45376(11) 0.0116(3) Uani 1.000000 .
HW1a H 0.2042(12) 0.5079(11) 0.4249(14) 0.0174(5) Uiso 1.000000 G
HW1b H 0.323(3) 0.4828(10) 0.5062(11) 0.0174(5) Uiso 1.000000 G
O1' O 0.5269(2) 0.20040(7) 0.19253(11) 0.0148(3) Uani 1.000000 .
O1 O -0.0997(2) 0.30544(7) 0.12386(10) 0.0120(3) Uani 1.000000 .
O4' O 0.2671(2) 0.08021(7) 0.11220(10) 0.0107(3) Uani 1.000000 .
N1 N -0.0734(2) 0.40567(8) 0.20407(12) 0.0090(3) Uani 1.000000 .
N3 N -0.1293(2) 0.44204(8) 0.11592(12) 0.0081(3) Uani 1.000000 .
O5 O 0.4271(2) 0.45187(7) 0.16521(10) 0.0120(3) Uani 1.000000 .
O3 O 0.3066(2) 0.34592(7) 0.10064(10) 0.0122(3) Uani 1.000000 .
O2' O -0.0596(2) 0.10665(7) 0.15347(11) 0.0121(3) Uani 1.000000 .
O5' O 0.0391(2) -0.00936(7) 0.13810(10) 0.0105(3) Uani 1.000000 .
N2' N 0.6337(2) 0.36845(8) 0.45911(13) 0.0105(4) Uani 1.000000 .
N3' N 0.5924(2) 0.07662(8) 0.25272(12) 0.0090(3) Uani 1.000000 .
O2 O 0.2056(2) 0.44934(7) 0.01805(11) 0.0137(3) Uani 1.000000 .
N2 N 0.1566(2) 0.23169(8) 0.45845(12) 0.0097(3) Uani 1.000000 .
C6' C 0.5264(3) 0.31565(10) 0.30855(15) 0.0101(4) Uani 1.000000 .
H6' H 0.4756(3) 0.31865(10) 0.24313(15) 0.0122(5) Uiso 1.000000 R
C2 C -0.0559(3) 0.33813(10) 0.19894(14) 0.0083(4) Uani 1.000000 .
C6 C 0.0407(3) 0.23329(10) 0.28974(15) 0.0105(4) Uani 1.000000 .
H6 H 0.0085(3) 0.21006(10) 0.23090(15) 0.0126(5) Uiso 1.000000 R
C2' C 0.5575(3) 0.19243(10) 0.28191(14) 0.0085(4) Uani 1.000000 .
C1' C 0.5740(3) 0.25277(10) 0.35095(15) 0.0084(4) Uani 1.000000 .
C3' C 0.6493(3) 0.24929(10) 0.44884(15) 0.0099(4) Uani 1.000000 .
H3' H 0.6782(3) 0.20764(10) 0.47846(15) 0.0119(5) Uiso 1.000000 R
C5 C 0.1081(3) 0.19850(10) 0.37376(15) 0.0110(4) Uani 1.000000 .
H5 H 0.1200(3) 0.15158(10) 0.37156(15) 0.0133(5) Uiso 1.000000 R
C4 C 0.1417(3) 0.29930(10) 0.46480(15) 0.0103(4) Uani 1.000000 .
H4 H 0.1772(3) 0.32111(10) 0.52442(15) 0.0124(5) Uiso 1.000000 R
C1 C 0.0212(3) 0.30346(10) 0.29379(15) 0.0084(4) Uani 1.000000 .
C3 C 0.0741(3) 0.33665(10) 0.38331(15) 0.0094(4) Uani 1.000000 .
H3 H 0.0638(3) 0.38353(10) 0.38781(15) 0.0113(5) Uiso 1.000000 R
C5' C 0.5561(3) 0.37307(10) 0.36555(15) 0.0110(4) Uani 1.000000 .
H5' H 0.5224(3) 0.41526(10) 0.33909(15) 0.0132(5) Uiso 1.000000 R
C4' C 0.6806(3) 0.30882(10) 0.50138(15) 0.0109(4) Uani 1.000000 .
H4' H 0.7344(3) 0.30746(10) 0.56635(15) 0.0131(5) Uiso 1.000000 R
N1' N 0.5926(2) 0.13092(8) 0.32319(12) 0.0095(3) Uani 1.000000 .
H1' H 0.5678(2) 0.12190(8) 0.38332(12) 0.0114(4) Uiso 1.000000 R
H3'a H 0.7018(2) 0.08056(8) 0.21755(12) 0.0114(4) Uiso 1.000000 R
H3'b H 0.4934(2) 0.07909(8) 0.20402(12) 0.0114(4) Uiso 1.000000 R
H3'c H 0.5915(2) 0.03586(8) 0.28613(12) 0.0114(4) Uiso 1.000000 R
H2' H 0.6596(2) 0.40442(8) 0.49186(12) 0.0114(4) Uiso 1.000000 R
H3a H -0.1478(2) 0.48598(8) 0.13742(12) 0.0114(4) Uiso 1.000000 R
H2 H 0.2080(2) 0.20673(8) 0.51494(12) 0.0114(4) Uiso 1.000000 R
H3b H -0.0246(2) 0.44386(8) 0.07353(12) 0.0114(4) Uiso 1.000000 R
H1 H -0.0501(2) 0.43012(8) 0.25422(12) 0.0114(4) Uiso 1.000000 R
H3c H -0.2391(2) 0.42457(8) 0.08412(12) 0.0114(4) Uiso 1.000000 R

loop_
_atom_site_aniso_label
_atom_site_aniso_U_11
_atom_site_aniso_U_22
_atom_site_aniso_U_33
_atom_site_aniso_U_12
_atom_site_aniso_U_13
_atom_site_aniso_U_23
S1' 0.0082(2) 0.0046(2) 0.0091(2) -0.00009(17) -0.00306(18) 0.00010(17)
S1 0.0070(2) 0.0061(2) 0.0075(2) 0.00002(17) -0.00260(18) 0.00000(17)
O3' 0.0169(8) 0.0086(7) 0.0112(7) -0.0009(6) -0.0042(6) -0.0002(5)
O4 0.0080(7) 0.0141(7) 0.0101(7) 0.0006(5) -0.0001(6) -0.0024(5)
OW1 0.0095(7) 0.0111(7) 0.0137(8) 0.0003(5) -0.0047(6) 0.0023(6)
O1' 0.0229(8) 0.0108(7) 0.0102(7) 0.0009(6) -0.0021(6) 0.0001(6)
O1 0.0137(7) 0.0097(7) 0.0120(7) -0.0019(5) -0.0045(6) -0.0019(6)
O4' 0.0101(7) 0.0098(7) 0.0122(7) -0.0024(5) -0.0005(6) 0.0002(5)
N1 0.0128(8) 0.0074(8) 0.0062(8) 0.0003(6) -0.0040(7) -0.0006(6)
N3 0.0090(8) 0.0060(8) 0.0089(8) 0.0007(6) -0.0032(6) 0.0003(6)
O5 0.0166(7) 0.0087(7) 0.0105(7) -0.0006(6) -0.0010(6) -0.0015(5)
O3 0.0143(7) 0.0081(7) 0.0134(7) -0.0041(5) -0.0054(6) 0.0012(5)
O2' 0.0093(7) 0.0075(7) 0.0190(8) 0.0027(5) -0.0034(6) -0.0014(6)
O5' 0.0145(7) 0.0047(7) 0.0115(7) -0.0018(5) -0.0057(6) 0.0005(5)
N2' 0.0121(8) 0.0082(8) 0.0112(9) -0.0010(6) -0.0006(7) -0.0031(6)
N3' 0.0096(8) 0.0073(8) 0.0097(8) -0.0005(6) -0.0019(7) -0.0017(6)
O2 0.0080(7) 0.0174(8) 0.0152(8) 0.0029(6) -0.0022(6) 0.0066(6)
N2 0.0093(8) 0.0084(8) 0.0110(8) 0.0017(6) -0.0020(7) 0.0019(6)
C6' 0.0094(9) 0.0115(10) 0.0093(10) -0.0001(7) -0.0014(8) 0.0012(7)
C2 0.0056(9) 0.0077(9) 0.0113(10) -0.0007(7) -0.0015(7) -0.0003(7)
C6 0.0105(10) 0.0089(10) 0.0117(10) -0.0007(7) -0.0019(8) -0.0022(8)
C2' 0.0061(9) 0.0095(10) 0.0098(10) -0.0006(7) -0.0007(8) -0.0000(7)
C1' 0.0052(9) 0.0089(10) 0.0109(10) 0.0001(7) 0.0006(7) -0.0002(7)
C3' 0.0091(9) 0.0089(10) 0.0116(10) -0.0011(7) -0.0007(8) 0.0018(7)
C5 0.0097(10) 0.0067(10) 0.0167(11) 0.0003(7) 0.0011(8) -0.0002(8)
C4 0.0109(10) 0.0090(10) 0.0108(10) -0.0006(7) -0.0016(8) -0.0019(7)
C1 0.0056(9) 0.0086(10) 0.0110(10) -0.0009(7) -0.0006(8) 0.0001(7)
C3 0.0091(9) 0.0056(9) 0.0134(10) -0.0009(7) -0.0006(8) -0.0002(7)
C5' 0.0110(10) 0.0089(10) 0.0130(10) 0.0006(7) -0.0017(8) 0.0013(8)
C4' 0.0099(10) 0.0135(10) 0.0092(10) -0.0012(8) -0.0004(8) 0.0005(8)
N1' 0.0136(8) 0.0069(8) 0.0079(8) -0.0005(6) -0.0001(7) -0.0013(6)

loop_
_atom_type_symbol
_atom_type_scat_dispersion_real
_atom_type_scat_dispersion_imag
_atom_type_scat_Cromer_Mann_a1
_atom_type_scat_Cromer_Mann_a2
_atom_type_scat_Cromer_Mann_a3
_atom_type_scat_Cromer_Mann_a4
_atom_type_scat_Cromer_Mann_b1
_atom_type_scat_Cromer_Mann_b2
_atom_type_scat_Cromer_Mann_b3
_atom_type_scat_Cromer_Mann_b4
_atom_type_scat_Cromer_Mann_c
_atom_type_scat_source
_atom_type_scat_dispersion_source
H 0.00000 0.00000 0.49300 0.32291 0.14019 0.04081 10.51090 26.12570 3.14236 57.79970 0.0030380000826 'International Tables Volume C Table 6.1.1.4 (pp. 500-502)' 'Henke, Gullikson and Davis, At. Data and Nucl. Data Tables, 1993, 54, 2'
C 0.00347 0.00161 2.31000 1.02000 1.58860 0.86500 20.84390 10.20750 0.56870 51.65120 0.215599998832 'International Tables Volume C Table 6.1.1.4 (pp. 500-502)' 'Henke, Gullikson and Davis, At. Data and Nucl. Data Tables, 1993, 54, 2'
S 0.12424 0.12443 6.90530 5.20340 1.43790 1.58630 1.46790 22.21510 0.25360 56.17200 0.866900026798 'International Tables Volume C Table 6.1.1.4 (pp. 500-502)' 'Henke, Gullikson and Davis, At. Data and Nucl. Data Tables, 1993, 54, 2'
O 0.01158 0.00611 3.04850 2.28680 1.54630 0.86700 13.27710 5.70110 0.32390 32.90890 0.250800013542 'International Tables Volume C Table 6.1.1.4 (pp. 500-502)' 'Henke, Gullikson and Davis, At. Data and Nucl. Data Tables, 1993, 54, 2'
N 0.00653 0.00323 12.21260 3.13220 2.01250 1.16630 0.00570 9.89330 28.99750 0.58260 -11.5290002823 'International Tables Volume C Table 6.1.1.4 (pp. 500-502)' 'Henke, Gullikson and Davis, At. Data and Nucl. Data Tables, 1993, 54, 2'

loop_
_geom_angle_atom_site_label_1
_geom_angle_atom_site_label_2
_geom_angle_atom_site_label_3
_geom_angle
O4' S1' O3' 108.93(8)
O2' S1' O3' 110.65(9)
O2' S1' O4' 110.78(8)
O5' S1' O3' 109.56(8)
O5' S1' O4' 108.74(8)
O5' S1' O2' 108.15(8)
O5 S1 O4 108.65(8)
O3 S1 O4 108.65(8)
O3 S1 O5 108.39(8)
O2 S1 O4 109.93(8)
O2 S1 O5 111.80(9)
O2 S1 O3 109.36(8)
HW1b OW1 HW1a 109.5
C2 N1 N3 118.74(15)
H1 N1 N3 114.3(2)
H1 N1 C2 126.9(2)
H3a N3 N1 104.41(18)
H3b N3 N1 109.73(18)
H3b N3 H3a 106.1(2)
H3c N3 N1 112.15(19)
H3c N3 H3a 111.7(2)
H3c N3 H3b 112.3(2)
C4' N2' C5' 122.13(17)
H2' N2' C5' 119.4(2)
H2' N2' C4' 118.4(2)
H3'a N3' N1' 107.93(19)
H3'b N3' N1' 113.7(2)
H3'b N3' H3'a 103.6(2)
H3'c N3' N1' 109.3(2)
H3'c N3' H3'a 110.7(2)
H3'c N3' H3'b 111.5(2)
C4 N2 C5 121.60(17)
H2 N2 C5 119.13(19)
H2 N2 C4 119.2(2)
C1' C6' H6' 120.67(12)
C5' C6' H6' 120.67(12)
C5' C6' C1' 118.66(18)
N1 C2 O1 123.27(18)
C1 C2 O1 121.01(17)
C1 C2 N1 115.72(16)
C5 C6 H6 120.28(12)
C1 C6 H6 120.28(12)
C1 C6 C5 119.45(18)
C1' C2' O1' 120.47(18)
N1' C2' O1' 122.56(18)
N1' C2' C1' 116.79(17)
C2' C1' C6' 116.23(17)
C3' C1' C6' 119.83(18)
C3' C1' C2' 123.65(17)
H3' C3' C1' 120.60(11)
C4' C3' C1' 118.80(18)
C4' C3' H3' 120.60(12)
C6 C5 N2 120.59(18)
H5 C5 N2 119.70(11)
H5 C5 C6 119.70(12)
H4 C4 N2 119.84(11)
C3 C4 N2 120.31(18)
C3 C4 H4 119.84(12)
C6 C1 C2 116.48(17)
C3 C1 C2 124.99(17)
C3 C1 C6 118.53(18)
C1 C3 C4 119.51(18)
H3 C3 C4 120.25(12)
H3 C3 C1 120.25(11)
C6' C5' N2' 120.31(18)
H5' C5' N2' 119.84(11)
H5' C5' C6' 119.84(12)
C3' C4' N2' 120.22(18)
H4' C4' N2' 119.89(11)
H4' C4' C3' 119.89(12)
C2' N1' N3' 114.06(15)
H1' N1' N3' 118.6
H1' N1' C2' 122.25(11)

loop_
_geom_bond_atom_site_label_1
_geom_bond_atom_site_label_2
_geom_bond_distance
S1' O3' 1.4698(14)
S1' O4' 1.4766(15)
S1' O2' 1.4732(14)
S1' O5' 1.4933(14)
S1 O4 1.4852(14)
S1 O5 1.4716(14)
S1 O3 1.4827(14)
S1 O2 1.4685(14)
OW1 HW1a 0.8700
OW1 HW1b 0.8699
O1' C2' 1.218(2)
O1 C2 1.221(2)
N1 N3 1.420(2)
N1 C2 1.340(3)
N1 H1 0.837(2)
N3 H3a 0.925(2)
N3 H3b 0.952(2)
N3 H3c 0.920(2)
N2' C5' 1.342(3)
N2' C4' 1.339(3)
N2' H2' 0.849(2)
N3' N1' 1.430(2)
N3' H3'a 0.923(2)
N3' H3'b 0.923(2)
N3' H3'c 0.921(2)
N2 C5 1.339(3)
N2 C4 1.341(3)
N2 H2 0.956(2)
C6' H6' 0.9300
C6' C1' 1.397(3)
C6' C5' 1.377(3)
C2 C1 1.517(3)
C6 H6 0.9300
C6 C5 1.380(3)
C6 C1 1.393(3)
C2' C1' 1.510(3)
C2' N1' 1.351(3)
C1' C3' 1.389(3)
C3' H3' 0.9300
C3' C4' 1.381(3)
C5 H5 0.9300
C4 H4 0.9300
C4 C3 1.380(3)
C1 C3 1.400(3)
C3 H3 0.9300
C5' H5' 0.9300
C4' H4' 0.9300
N1' H1' 0.8554
